data_7219815
loop_
_publ_author_name
'Kaur, Gurpreet'
'Choudhury, Angshuman Roy'

_publ_section_title
;
 A comprehensive understanding of the synthons involving C--H&#x22EF;F--C
 hydrogen bond(s) from structural and computational analyses
;
_journal_issue 15
_journal_name_full CrystEngComm
_journal_page_first 2949
_journal_paper_doi 10.1039/C5CE00215J
_journal_volume 17
_journal_year 2015
_chemical_formula_moiety 'C13 H7 F4 N'
_chemical_formula_sum 'C13 H7 F4 N'
_chemical_formula_weight 253.2
_chemical_name_systematic
;
 ?
;
_space_group_IT_number 14
_symmetry_cell_setting monoclinic
_symmetry_Int_Tables_number 14
_symmetry_space_group_name_Hall '-P 2yn'
_symmetry_space_group_name_H-M 'P 1 21/n 1'
_atom_sites_solution_hydrogens geom
_audit_creation_date 2013-10-24T01:09:46-00:00
_audit_creation_method 'WinGX routine CIF_UPDATE'
_audit_update_record
;
2015-01-29 deposited with the CCDC.
2015-03-09 downloaded from the CCDC.
;
_cell_angle_alpha 90
_cell_angle_beta 100.313(3)
_cell_angle_gamma 90
_cell_formula_units_Z 8
_cell_length_a 7.345(2)
_cell_length_b 21.755(6)
_cell_length_c 13.731(4)
_cell_measurement_reflns_used 2732
_cell_measurement_temperature 100
_cell_measurement_theta_max 26.584
_cell_measurement_theta_min 3.016
_cell_volume 2158.6(10)
_computing_data_reduction 'SAINT v7.68A (Bruker, 2009)'
_computing_molecular_graphics
;
O. V. Dolomanov, L. J. Bourhis, R. J. Gildea, J. A. K. Howard and H. Puschmann,
OLEX2: a complete structure solution, refinement and analysis program.
        J. Appl. Cryst. (2009). 42, 339-341.
;
_computing_publication_material
;
O. V. Dolomanov, L. J. Bourhis, R. J. Gildea, J. A. K. Howard and H. Puschmann,
OLEX2: a complete structure solution, refinement and analysis program.
        J. Appl. Cryst. (2009). 42, 339-341.
;
_computing_structure_refinement
;
        SHELXL, G.M. Sheldrick, Acta Cryst.
        2008). A64, 112-122
;
_diffrn_ambient_temperature 100
_diffrn_measured_fraction_theta_full 0.973
_diffrn_measured_fraction_theta_max 0.996
_diffrn_radiation_type 'MO K\a'
_diffrn_radiation_wavelength 0.71073
_diffrn_reflns_av_R_equivalents 0.0353
_diffrn_reflns_Laue_measured_fraction_full 0.973
_diffrn_reflns_Laue_measured_fraction_max 0.996
_diffrn_reflns_limit_h_max 8
_diffrn_reflns_limit_h_min -8
_diffrn_reflns_limit_k_max 25
_diffrn_reflns_limit_k_min -11
_diffrn_reflns_limit_l_max 16
_diffrn_reflns_limit_l_min -16
_diffrn_reflns_number 12186
_diffrn_reflns_point_group_measured_fraction_full 0.973
_diffrn_reflns_point_group_measured_fraction_max 0.996
_diffrn_reflns_theta_full 25.242
_diffrn_reflns_theta_max 25.022
_diffrn_reflns_theta_min 2.404
_exptl_absorpt_coefficient_mu 0.141
_exptl_absorpt_correction_T_max 0.7459
_exptl_absorpt_correction_T_min 0.6942
_exptl_absorpt_correction_type multi-scan
_exptl_absorpt_process_details
;
        SADABS-2008/1 (Bruker,2008) was used for absorption correction.
        R(int) was 0.0549 before and 0.0435 after correction.
        The Ratio of minimum to maximum transmission is 0.9307.
        The \l/2 correction factor is 0.0015.
;
_exptl_crystal_colour 'clear light colourless'
_exptl_crystal_density_diffrn 1.558
_exptl_crystal_description plate
_exptl_crystal_F_000 1024
_exptl_crystal_size_max 0.3
_exptl_crystal_size_mid 0.2
_exptl_crystal_size_min 0.1
_refine_diff_density_max 0.183
_refine_diff_density_min -0.227
_refine_diff_density_rms 0.047
_refine_ls_extinction_method none
_refine_ls_goodness_of_fit_ref 1.041
_refine_ls_hydrogen_treatment constr
_refine_ls_matrix_type full
_refine_ls_number_parameters 325
_refine_ls_number_reflns 3800
_refine_ls_number_restraints 0
_refine_ls_restrained_S_all 1.041
_refine_ls_R_factor_all 0.0575
_refine_ls_R_factor_gt 0.037
_refine_ls_shift/su_max 0
_refine_ls_shift/su_mean 0
_refine_ls_structure_factor_coef Fsqd
_refine_ls_weighting_details 'w=1/[\s^2^(Fo^2^)+(0.0361P)^2^+0.6037P] where P=(Fo^2^+2Fc^2^)/3'
_refine_ls_weighting_scheme calc
_refine_ls_wR_factor_gt 0.0788
_refine_ls_wR_factor_ref 0.0878
_reflns_number_gt 2846
_reflns_number_total 3800
_reflns_threshold_expression 'I > 2\s(I)'
_cod_data_source_file c5ce00215j2.cif
_cod_data_source_block 87
_cod_depositor_comments 'Adding full bibliography for 7219787--7219816.cif.'
_cod_database_code 7219815

loop_
_symmetry_equiv_pos_as_xyz
'x, y, z'
'-x+1/2, y+1/2, -z+1/2'
'-x, -y, -z'
'x-1/2, -y-1/2, z-1/2'

loop_
_atom_site_label
_atom_site_type_symbol
_atom_site_fract_x
_atom_site_fract_y
_atom_site_fract_z
_atom_site_U_iso_or_equiv
_atom_site_adp_type
_atom_site_occupancy
_atom_site_calc_flag
F3 F 0.82304(17) 0.03229(5) 0.33844(8) 0.0294(3) Uani 1 d
F1 F 0.42610(17) 0.27020(5) 0.46482(8) 0.0325(3) Uani 1 d
F2 F 0.64403(16) 0.20170(5) 0.79002(8) 0.0285(3) Uani 1 d
F4 F 0.73154(16) -0.08800(5) 0.60902(9) 0.0303(3) Uani 1 d
F7 F -0.04518(16) -0.00570(5) 0.89607(9) 0.0331(3) Uani 1 d
F8 F 0.58307(15) 0.00705(5) 0.87540(9) 0.0298(3) Uani 1 d
F5 F 0.00501(17) 0.31176(5) 0.80693(8) 0.0309(3) Uani 1 d
F6 F 0.03792(17) 0.20059(5) 0.51702(8) 0.0310(3) Uani 1 d
N1 N 0.6678(2) 0.12916(7) 0.62729(11) 0.0198(4) Uani 1 d
N2 N 0.1687(2) 0.15455(7) 0.70473(12) 0.0206(4) Uani 1 d
C11 C 0.7755(3) -0.03052(9) 0.47093(15) 0.0211(4) Uani 1 d
H11 H 0.7986 -0.0667 0.4364 0.025 Uiso 1 calc
C10 C 0.7796(3) 0.02733(9) 0.42998(14) 0.0204(4) Uani 1 d
C9 C 0.7449(3) 0.08067(9) 0.47730(14) 0.0200(4) Uani 1 d
H9 H 0.7497 0.1195 0.4461 0.024 Uiso 1 calc
C8 C 0.7026(2) 0.07649(9) 0.57189(14) 0.0176(4) Uani 1 d
C1 C 0.5745(3) 0.17289(9) 0.57946(14) 0.0190(4) Uani 1 d
H1 H 0.5274 0.167 0.511 0.023 Uiso 1 calc
C2 C 0.5364(3) 0.23159(9) 0.62452(14) 0.0187(4) Uani 1 d
C7 C 0.5697(3) 0.24554(9) 0.72540(14) 0.0202(4) Uani 1 d
C6 C 0.5317(3) 0.30160(9) 0.76348(15) 0.0246(5) Uani 1 d
H6 H 0.556 0.3087 0.8329 0.03 Uiso 1 calc
C5 C 0.4572(3) 0.34770(9) 0.69839(16) 0.0273(5) Uani 1 d
H5 H 0.4303 0.3867 0.7234 0.033 Uiso 1 calc
C3 C 0.4606(3) 0.28007(9) 0.56367(14) 0.0228(5) Uani 1 d
C4 C 0.4218(3) 0.33714(9) 0.59726(15) 0.0261(5) Uani 1 d
H4 H 0.3719 0.3686 0.5523 0.031 Uiso 1 calc
C13 C 0.7015(3) 0.01914(9) 0.61758(14) 0.0208(4) Uani 1 d
H13 H 0.6778 0.0157 0.6831 0.025 Uiso 1 calc
C12 C 0.7356(3) -0.03218(9) 0.56496(15) 0.0201(4) Uani 1 d
C18 C -0.1034(3) 0.35645(10) 0.55114(16) 0.0282(5) Uani 1 d
H18 H -0.1477 0.3912 0.512 0.034 Uiso 1 calc
C19 C -0.0617(3) 0.30287(10) 0.50529(15) 0.0262(5) Uani 1 d
H19 H -0.0762 0.3006 0.4352 0.031 Uiso 1 calc
C20 C 0.0008(3) 0.25300(9) 0.56311(15) 0.0214(5) Uani 1 d
C15 C 0.0246(3) 0.25311(9) 0.66597(14) 0.0188(4) Uani 1 d
C14 C 0.0782(3) 0.19986(9) 0.73017(14) 0.0195(4) Uani 1 d
H14 H 0.0438 0.1992 0.7936 0.023 Uiso 1 calc
C21 C 0.2003(3) 0.10410(9) 0.77089(14) 0.0186(4) Uani 1 d
C22 C 0.0556(3) 0.07602(9) 0.80727(14) 0.0208(4) Uani 1 d
H22 H -0.0665 0.0922 0.7931 0.025 Uiso 1 calc
C23 C 0.0955(3) 0.02396(9) 0.86456(14) 0.0225(5) Uani 1 d
C25 C 0.4079(3) 0.02966(9) 0.85263(14) 0.0206(5) Uani 1 d
C24 C 0.2703(3) -0.00038(9) 0.89026(14) 0.0224(5) Uani 1 d
H24 H 0.2948 -0.0356 0.9313 0.027 Uiso 1 calc
C26 C 0.3788(3) 0.08039(8) 0.79266(14) 0.0199(4) Uani 1 d
H26 H 0.4774 0.0988 0.7668 0.024 Uiso 1 calc
C17 C -0.0813(3) 0.36002(10) 0.65301(16) 0.0268(5) Uani 1 d
H17 H -0.1091 0.3968 0.6848 0.032 Uiso 1 calc
C16 C -0.0180(3) 0.30876(9) 0.70688(14) 0.0227(5) Uani 1 d

loop_
_atom_site_aniso_label
_atom_site_aniso_U_11
_atom_site_aniso_U_22
_atom_site_aniso_U_33
_atom_site_aniso_U_23
_atom_site_aniso_U_13
_atom_site_aniso_U_12
F3 0.0437(8) 0.0255(7) 0.0220(6) -0.0037(5) 0.0133(6) -0.0026(6)
F1 0.0479(8) 0.0275(7) 0.0198(6) -0.0007(5) 0.0000(6) 0.0118(6)
F2 0.0416(7) 0.0239(7) 0.0183(6) 0.0011(5) 0.0004(5) -0.0006(5)
F4 0.0417(7) 0.0166(6) 0.0319(7) 0.0061(5) 0.0047(6) 0.0025(5)
F7 0.0311(7) 0.0328(7) 0.0362(7) 0.0080(6) 0.0087(6) -0.0094(6)
F8 0.0256(7) 0.0260(7) 0.0357(7) 0.0035(5) -0.0004(5) 0.0049(5)
F5 0.0493(8) 0.0233(7) 0.0209(6) -0.0028(5) 0.0085(6) 0.0043(6)
F6 0.0489(8) 0.0239(7) 0.0204(6) -0.0027(5) 0.0068(6) 0.0039(6)
N1 0.0218(9) 0.0174(9) 0.0200(9) -0.0005(7) 0.0038(7) -0.0001(7)
N2 0.0235(9) 0.0181(9) 0.0202(9) 0.0017(7) 0.0038(7) 0.0017(7)
C11 0.0180(10) 0.0195(11) 0.0244(11) -0.0059(9) 0.0000(8) 0.0005(8)
C10 0.0190(10) 0.0255(12) 0.0154(10) -0.0014(9) -0.0002(8) -0.0020(8)
C9 0.0200(10) 0.0178(11) 0.0211(11) 0.0018(8) 0.0008(8) -0.0014(8)
C8 0.0143(10) 0.0169(11) 0.0203(10) -0.0019(8) -0.0007(8) -0.0003(8)
C1 0.0209(11) 0.0185(11) 0.0178(10) -0.0028(8) 0.0037(8) -0.0027(8)
C2 0.0178(10) 0.0173(10) 0.0210(11) -0.0025(8) 0.0035(8) -0.0010(8)
C7 0.0224(11) 0.0200(11) 0.0180(10) 0.0022(9) 0.0030(8) -0.0034(8)
C6 0.0297(12) 0.0242(12) 0.0219(11) -0.0074(9) 0.0100(9) -0.0071(9)
C5 0.0291(12) 0.0196(12) 0.0358(13) -0.0072(10) 0.0130(10) -0.0011(9)
C3 0.0251(11) 0.0271(12) 0.0164(10) -0.0010(9) 0.0042(9) 0.0008(9)
C4 0.0288(12) 0.0199(12) 0.0298(12) -0.0004(9) 0.0058(10) 0.0066(9)
C13 0.0205(11) 0.0227(11) 0.0185(10) 0.0019(9) 0.0017(8) 0.0007(8)
C12 0.0200(10) 0.0137(11) 0.0248(11) 0.0033(9) -0.0010(9) -0.0005(8)
C18 0.0289(12) 0.0238(12) 0.0325(13) 0.0105(10) 0.0073(10) 0.0031(9)
C19 0.0296(12) 0.0296(13) 0.0190(11) 0.0050(9) 0.0033(9) -0.0010(10)
C20 0.0229(11) 0.0189(11) 0.0230(11) -0.0023(9) 0.0053(9) -0.0009(9)
C15 0.0187(10) 0.0173(11) 0.0209(11) 0.0018(8) 0.0042(8) -0.0006(8)
C14 0.0221(10) 0.0200(11) 0.0160(10) -0.0007(8) 0.0022(8) -0.0037(9)
C21 0.0266(11) 0.0139(10) 0.0157(10) -0.0021(8) 0.0044(8) 0.0004(8)
C22 0.0220(11) 0.0202(11) 0.0195(11) -0.0030(9) 0.0019(8) -0.0001(8)
C23 0.0278(12) 0.0218(11) 0.0184(11) -0.0014(9) 0.0053(9) -0.0091(9)
C25 0.0211(11) 0.0178(11) 0.0207(11) -0.0045(9) -0.0022(9) 0.0015(8)
C24 0.0329(12) 0.0148(11) 0.0176(11) 0.0016(8) -0.0007(9) -0.0019(9)
C26 0.0254(11) 0.0159(11) 0.0192(10) -0.0031(8) 0.0060(8) -0.0028(8)
C17 0.0293(12) 0.0198(12) 0.0334(13) 0.0015(10) 0.0108(10) 0.0021(9)
C16 0.0262(11) 0.0224(12) 0.0203(11) 0.0003(9) 0.0063(9) -0.0007(9)

loop_
_atom_type_symbol
_atom_type_description
_atom_type_scat_dispersion_real
_atom_type_scat_dispersion_imag
_atom_type_scat_source
C C 0.0033 0.0016 'International Tables Vol C Tables 4.2.6.8 and 6.1.1.4'
H H 0 0 'International Tables Vol C Tables 4.2.6.8 and 6.1.1.4'
F F 0.0171 0.0103 'International Tables Vol C Tables 4.2.6.8 and 6.1.1.4'
N N 0.0061 0.0033 'International Tables Vol C Tables 4.2.6.8 and 6.1.1.4'

loop_
_geom_angle_atom_site_label_1
_geom_angle_atom_site_label_2
_geom_angle_atom_site_label_3
_geom_angle
C1 N1 C8 117.01(16)
C14 N2 C21 117.23(17)
C10 C11 H11 122.3
C12 C11 H11 122.3
C12 C11 C10 115.49(18)
F3 C10 C11 118.43(17)
F3 C10 C9 117.72(17)
C9 C10 C11 123.84(18)
C10 C9 H9 120.8
C10 C9 C8 118.48(18)
C8 C9 H9 120.8
C9 C8 N1 122.53(17)
C9 C8 C13 119.85(18)
C13 C8 N1 117.56(17)
N1 C1 H1 118.2
N1 C1 C2 123.66(18)
C2 C1 H1 118.2
C7 C2 C1 126.49(18)
C7 C2 C3 114.15(17)
C3 C2 C1 119.35(17)
F2 C7 C2 118.49(17)
F2 C7 C6 117.55(17)
C6 C7 C2 123.96(19)
C7 C6 H6 120.7
C7 C6 C5 118.63(19)
C5 C6 H6 120.7
C6 C5 H5 119.8
C4 C5 C6 120.47(19)
C4 C5 H5 119.8
F1 C3 C2 117.58(17)
F1 C3 C4 117.91(18)
C4 C3 C2 124.50(19)
C5 C4 H4 120.9
C3 C4 C5 118.3(2)
C3 C4 H4 120.9
C8 C13 H13 120.9
C12 C13 C8 118.18(18)
C12 C13 H13 120.9
F4 C12 C11 117.83(17)
F4 C12 C13 118.05(17)
C11 C12 C13 124.11(18)
C19 C18 H18 119.6
C17 C18 H18 119.6
C17 C18 C19 120.82(19)
C18 C19 H19 120.6
C20 C19 C18 118.70(19)
C20 C19 H19 120.6
F6 C20 C19 117.96(18)
F6 C20 C15 118.44(17)
C19 C20 C15 123.58(18)
C20 C15 C14 125.45(17)
C20 C15 C16 114.47(17)
C16 C15 C14 119.98(17)
N2 C14 C15 122.98(18)
N2 C14 H14 118.5
C15 C14 H14 118.5
C22 C21 N2 121.42(17)
C26 C21 N2 117.71(17)
C26 C21 C22 120.70(18)
C21 C22 H22 121.1
C23 C22 C21 117.78(18)
C23 C22 H22 121.1
F7 C23 C22 118.50(18)
F7 C23 C24 117.75(18)
C24 C23 C22 123.74(18)
F8 C25 C24 117.95(17)
F8 C25 C26 117.94(17)
C26 C25 C24 124.09(19)
C23 C24 C25 115.75(18)
C23 C24 H24 122.1
C25 C24 H24 122.1
C21 C26 H26 121.1
C25 C26 C21 117.88(18)
C25 C26 H26 121.1
C18 C17 H17 121.1
C16 C17 C18 117.8(2)
C16 C17 H17 121.1
F5 C16 C15 117.01(17)
F5 C16 C17 118.41(18)
C17 C16 C15 124.58(19)

loop_
_geom_bond_atom_site_label_1
_geom_bond_atom_site_label_2
_geom_bond_distance
F3 C10 1.355(2)
F1 C3 1.353(2)
F2 C7 1.350(2)
F4 C12 1.359(2)
F7 C23 1.353(2)
F8 C25 1.360(2)
F5 C16 1.355(2)
F6 C20 1.355(2)
N1 C8 1.424(2)
N1 C1 1.282(2)
N2 C14 1.272(2)
N2 C21 1.417(2)
C11 H11 0.95
C11 C10 1.381(3)
C11 C12 1.375(3)
C10 C9 1.376(3)
C9 H9 0.95
C9 C8 1.391(3)
C8 C13 1.397(3)
C1 H1 0.95
C1 C2 1.467(3)
C2 C7 1.396(3)
C2 C3 1.398(3)
C7 C6 1.375(3)
C6 H6 0.95
C6 C5 1.389(3)
C5 H5 0.95
C5 C4 1.385(3)
C3 C4 1.372(3)
C4 H4 0.95
C13 H13 0.95
C13 C12 1.377(3)
C18 H18 0.95
C18 C19 1.385(3)
C18 C17 1.381(3)
C19 H19 0.95
C19 C20 1.374(3)
C20 C15 1.392(3)
C15 C14 1.466(3)
C15 C16 1.394(3)
C14 H14 0.95
C21 C22 1.394(3)
C21 C26 1.391(3)
C22 H22 0.95
C22 C23 1.380(3)
C23 C24 1.375(3)
C25 C24 1.379(3)
C25 C26 1.371(3)
C24 H24 0.95
C26 H26 0.95
C17 H17 0.95
C17 C16 1.373(3)
